data_2004987
loop_
_publ_author_name
'\%Ahman, J.'
'Svensson, G.'
'Albertsson, J.'

_publ_contact_author
;
Johan \%Ahman
H\"ornell Elektrooptik - Speedglas
S-780 41 Gagnef
Sweden
;
_publ_section_title
;
 A Reinvestigation of \b-Gallium Oxide
;
_journal_issue 6
_journal_name_full 'Acta Crystallographica Section C'
_journal_page_first 1336
_journal_page_last 1338
_journal_paper_doi 10.1107/S0108270195016404
_journal_volume 52
_journal_year 1996
_chemical_formula_iupac '\b-Ga2 O3'
_chemical_formula_moiety 'Ga2 O3'
_chemical_formula_sum 'Ga2 O3'
_chemical_formula_weight 187.44
_space_group_IT_number 12
_symmetry_cell_setting monoclinic
_symmetry_space_group_name_Hall '-C 2y'
_symmetry_space_group_name_H-M 'C 1 2/m 1'
_audit_creation_method 'from TEXRAY.INF file'
_cell_angle_alpha 90
_cell_angle_beta 103.83(2)
_cell_angle_gamma 90
_cell_formula_units_Z 4
_cell_length_a 12.214(3)
_cell_length_b 3.0371(9)
_cell_length_c 5.7981(9)
_cell_measurement_reflns_used 20
_cell_measurement_temperature 273.2
_cell_measurement_theta_max 43.0
_cell_measurement_theta_min 28.0
_cell_volume 208.85(9)
_computing_cell_refinement 'LATCON (Schwarzenbach & King, 1992)'
_computing_data_collection 'CAD4 Software (Enraf-Nonius, 1989)'
_computing_data_reduction 'CRYST (Lundgren, 1982)'
_computing_publication_material 'TEXSAN (Molecular Structure Corporation, 1992)'
_computing_structure_refinement CRYST
_computing_structure_solution CRYST
_diffrn_ambient_temperature 273
_diffrn_measurement_device CAD4
_diffrn_measurement_method \w/2\q
_diffrn_radiation_monochromator graphite
_diffrn_radiation_source 'X-ray tube'
_diffrn_radiation_type MoK\a
_diffrn_radiation_wavelength 0.7107
_diffrn_reflns_av_R_equivalents 0.073
_diffrn_reflns_av_sigmaI/netI 0.03
_diffrn_reflns_limit_h_max 22
_diffrn_reflns_limit_h_min 0
_diffrn_reflns_limit_k_max 5
_diffrn_reflns_limit_k_min -5
_diffrn_reflns_limit_l_max 10
_diffrn_reflns_limit_l_min -10
_diffrn_reflns_number 2787
_diffrn_reflns_theta_max 39.95
_diffrn_reflns_theta_min 2.85
_diffrn_standards_decay_% 0
_diffrn_standards_interval_count 200
_diffrn_standards_number 3
_exptl_absorpt_coefficient_mu 25.469
_exptl_absorpt_correction_T_max 0.2639
_exptl_absorpt_correction_T_min 0.0983
_exptl_absorpt_correction_type 'numerical integration'
_exptl_crystal_colour colourless
_exptl_crystal_density_diffrn 5.961
_exptl_crystal_density_method none
_exptl_crystal_description 'needle '
_exptl_crystal_F_000 344.00
_exptl_crystal_size_max 0.140
_exptl_crystal_size_mid 0.040
_exptl_crystal_size_min 0.030
_refine_diff_density_max 2.89
_refine_diff_density_min -1.61
_refine_ls_extinction_coef 1280.00000
_refine_ls_extinction_method 'isotropic type II Gaussian (Becker & Coppens, 1975)'
_refine_ls_goodness_of_fit_obs 1.08
_refine_ls_hydrogen_treatment 'no H atoms in cell'
_refine_ls_matrix_type full
_refine_ls_number_parameters 32
_refine_ls_number_reflns 672
_refine_ls_number_restraints 0
_refine_ls_R_factor_obs 0.022
_refine_ls_shift/esd_max 0.0002
_refine_ls_structure_factor_coef F
_refine_ls_weighting_details 'w=1/3D[\s^2^(F) + 0.025F^2^]'
_refine_ls_weighting_scheme calc
_refine_ls_wR_factor_obs 0.032
_reflns_number_observed 672
_reflns_number_total 1481
_reflns_observed_criterion I>3\s(I)
_cod_data_source_file fg1144.cif
_cod_data_source_block JAAGA3
_cod_depositor_comments
;
The following automatic conversions were performed:

'_refine_ls_weighting_scheme' value 'w=1/3D[\s^2^(F) + 0.025F^2^]'
was changed to 'calc'. New tag '_refine_ls_weighting_details' was
created. The value of the new tag was set to 'w=1/3D[\s^2^(F) +
0.025F^2^]'.

Automatic conversion script
Id: cif_fix_values 3143 2015-03-26 13:38:13Z robertas 
;
_cod_original_cell_volume 208.850(10)
_cod_original_sg_symbol_H-M 'C 2/m'
_cod_original_formula_sum 'Ga2 O3 '
_cod_database_code 2004987

loop_
_symmetry_equiv_pos_as_xyz
' +x, +y, +z'
'1/2+x, 1/2+y,+z'
' +x, -y, +z'
'1/2+x, 1/2-y,+z'
' -x, -y, -z'
'1/2-x, 1/2-y,-z'
' -x, +y, -z'
'1/2-x, 1/2+y,-z'

loop_
_atom_site_aniso_label
_atom_site_aniso_U_11
_atom_site_aniso_U_22
_atom_site_aniso_U_33
_atom_site_aniso_U_12
_atom_site_aniso_U_13
_atom_site_aniso_U_23
Ga1 0.00440(10) 0.00400(10) 0.00330(10) 0 0.00110(10) 0
Ga2 0.00380(10) 0.00380(10) 0.00410(10) 0 0.00040(10) 0
O1 0.0093(7) 0.0051(6) 0.0031(6) 0 0.0010(5) 0
O2 0.0020(5) 0.0053(6) 0.0087(7) 0 -0.0001(5) 0
O3 0.0051(6) 0.0041(5) 0.0035(6) 0 0.0015(5) 0

loop_
_atom_site_label
_atom_site_fract_x
_atom_site_fract_y
_atom_site_fract_z
_atom_site_U_iso_or_equiv
_atom_site_thermal_displace_type
Ga1 .09050(2) .0000 .79460(5) .00380(10) Uani
Ga2 .15866(2) .5000 .31402(5) .00400(10) Uani
O1 .1645(2) .0000 .1098(3) .0060(4) Uani
O2 .1733(2) .0000 .5632(4) .0056(4) Uani
O3 -.0041(2) .5000 .2566(3) .0042(4) Uani

loop_
_atom_type_symbol
_atom_type_scat_dispersion_real
_atom_type_scat_dispersion_imag
_atom_type_scat_source
Ga 0.231 1.608 'International Tables'
O 0.011 0.006 'International Tables'

loop_
_geom_angle_atom_site_label_1
_geom_angle_atom_site_label_2
_geom_angle_atom_site_label_3
_geom_angle_site_symmetry_1
_geom_angle_site_symmetry_3
_geom_angle
_geom_angle_publ_flag
O1 Ga1 O2 1_556 . 119.59(9) yes
O1 Ga1 O3 1_556 5_556 106.79(7) yes
O2 Ga1 O3 . 5_556 105.92(7) yes
O3 Ga1 O3 5_556 5_566 111.90(10) yes
O1 Ga2 O1 . 1_565 103.22(9) yes
O1 Ga2 O2 . . 80.91(6) yes
O1 Ga2 O2 . 6_556 91.87(7) yes
O1 Ga2 O2 . 1_565 171.86(7) no
O1 Ga2 O3 . . 94.66(7) yes
O2 Ga2 O2 . 1_565 94.14(7) yes
O2 Ga2 O2 . 6_556 80.91(6) yes
O2 Ga2 O3 . . 91.95(7) yes
O2 Ga2 O3 6_556 . 169.46(8) no
Ga1 O1 Ga2 1_554 . 121.81(6) no
Ga2 O1 Ga2 1_545 . 103.22(9) no
Ga1 O2 Ga2 . . 122.01(6) no
Ga1 O2 Ga2 . 6_556 115.48(9) no
Ga2 O2 Ga2 . 1_545 94.15(8) no
Ga2 O2 Ga2 . 6_556 99.09(6) no
Ga1 O3 Ga1 5_556 5_566 111.90(10) no
Ga1 O3 Ga2 5_556 . 123.78(5) no

loop_
_geom_bond_atom_site_label_1
_geom_bond_atom_site_label_2
_geom_bond_site_symmetry_2
_geom_bond_distance
_geom_bond_publ_flag
Ga1 O1 1_556 1.835(2) yes
Ga1 O2 . 1.863(2) yes
Ga1 O3 5_556 1.8330(10) yes
Ga2 O1 . 1.9370(10) yes
Ga2 O2 . 2.0740(10) yes
Ga2 O2 6_556 2.005(2) yes
Ga2 O3 . 1.935(2) yes

loop_
_cod_related_entry_id
_cod_related_entry_database
_cod_related_entry_code
1 ChemSpider 139522
